data_4314622
loop_
_publ_author_name
'Jing-Lin Chen'
'Yun Chi'
'Kellen Chen'
'Yi-Ming Cheng'
'Min-Wen Chung'
'Ya-Chien Yu'
'Gene-Hsiang Lee'
'Pi-Tai Chou'
'Ching-Fong Shu'

_publ_section_title
;
 New Series of Ruthenium(II) and Osmium(II) Complexes Showing Solid-State
 Phosphorescence in Far-Visible and Near-Infrared
;
_journal_name_full 'Inorganic Chemistry'
_journal_page_first 823
_journal_page_last 832
_journal_paper_doi 10.1021/ic900586e
_journal_volume 49
_journal_year 2010
_chemical_formula_sum 'C30 H16 F6 N8 O2 Ru'
_chemical_formula_weight 735.58
_chemical_name_systematic
; 
 ? 
;
_space_group_IT_number 14
_symmetry_cell_setting monoclinic
_symmetry_space_group_name_Hall '-P 2ybc'
_symmetry_space_group_name_H-M 'P 1 21/c 1'
_atom_sites_solution_hydrogens geom
_atom_sites_solution_primary direct
_atom_sites_solution_secondary difmap
_audit_creation_method SHELXL-97
_cell_angle_alpha 90.00
_cell_angle_beta 100.349(1)
_cell_angle_gamma 90.00
_cell_formula_units_Z 4
_cell_length_a 9.7564(4)
_cell_length_b 12.2193(5)
_cell_length_c 23.9532(10)
_cell_measurement_reflns_used 4270
_cell_measurement_temperature 150(2)
_cell_measurement_theta_max 23.68
_cell_measurement_theta_min 2.40
_cell_volume 2809.2(2)
_computing_cell_refinement 'Bruker SMART'
_computing_data_collection 'Bruker SMART'
_computing_data_reduction 'Bruker SAINT'
_computing_molecular_graphics 'Bruker SHELXTL'
_computing_publication_material 'Bruker SHELXTL'
_computing_structure_refinement 'SHELXL-97 (Sheldrick, 1997)'
_computing_structure_solution 'SHELXS-97 (Sheldrick, 1990)'
_diffrn_ambient_temperature 150(2)
_diffrn_measured_fraction_theta_full 1.000
_diffrn_measured_fraction_theta_max 1.000
_diffrn_measurement_device_type 'CCD area detector'
_diffrn_measurement_method 'phi and omega scans'
_diffrn_radiation_monochromator graphite
_diffrn_radiation_source 'fine-focus sealed tube'
_diffrn_radiation_type MoK\a
_diffrn_radiation_wavelength 0.71073
_diffrn_reflns_av_R_equivalents 0.0461
_diffrn_reflns_av_sigmaI/netI 0.0440
_diffrn_reflns_limit_h_max 12
_diffrn_reflns_limit_h_min -12
_diffrn_reflns_limit_k_max 15
_diffrn_reflns_limit_k_min -15
_diffrn_reflns_limit_l_max 31
_diffrn_reflns_limit_l_min -31
_diffrn_reflns_number 21264
_diffrn_reflns_theta_full 27.50
_diffrn_reflns_theta_max 27.50
_diffrn_reflns_theta_min 1.73
_exptl_absorpt_coefficient_mu 0.644
_exptl_absorpt_correction_T_max 0.9095
_exptl_absorpt_correction_T_min 0.8819
_exptl_absorpt_correction_type none
_exptl_crystal_colour purple
_exptl_crystal_density_diffrn 1.739
_exptl_crystal_density_meas ?
_exptl_crystal_density_method 'not measured'
_exptl_crystal_description block
_exptl_crystal_F_000 1464
_exptl_crystal_size_max 0.20
_exptl_crystal_size_mid 0.15
_exptl_crystal_size_min 0.15
_refine_diff_density_max 1.077
_refine_diff_density_min -0.619
_refine_diff_density_rms 0.087
_refine_ls_extinction_method none
_refine_ls_goodness_of_fit_ref 1.114
_refine_ls_hydrogen_treatment constr
_refine_ls_matrix_type full
_refine_ls_number_parameters 424
_refine_ls_number_reflns 6448
_refine_ls_number_restraints 0
_refine_ls_restrained_S_all 1.114
_refine_ls_R_factor_all 0.0688
_refine_ls_R_factor_gt 0.0524
_refine_ls_shift/su_max 0.004
_refine_ls_shift/su_mean 0.000
_refine_ls_structure_factor_coef Fsqd
_refine_ls_weighting_details 'calc w=1/[\s^2^(Fo^2^)+(0.0348P)^2^+4.9343P] where P=(Fo^2^+2Fc^2^)/3'
_refine_ls_weighting_scheme calc
_refine_ls_wR_factor_gt 0.1057
_refine_ls_wR_factor_ref 0.1127
_reflns_number_gt 5206
_reflns_number_total 6448
_reflns_threshold_expression >2sigma(I)
_cod_data_source_file ic900586e_si_002_3.cif
_cod_data_source_block complex-3
_cod_depositor_comments
;
The following automatic conversions were performed:

'_symmetry_cell_setting' value 'Monoclinic' changed to 'monoclinic'
according to the built-in table from CIF Core dictionary named
'cif_core.dic' version 2.4.1 from 2010-06-29.

Automatic conversion script
Id: cif_fix_values 1646 2011-03-28 12:23:43Z adriana 

The following automatic conversions were performed:

'_exptl_crystal_density_meas' value 'not_measured' was changed to '?'
- the value is perceived as not measured.

Automatic conversion script
Id: cif_fix_values 3008 2015-01-20 13:52:24Z robertas 
;
_cod_database_code 4314622

loop_
_symmetry_equiv_pos_as_xyz
'x, y, z'
'-x, y+1/2, -z+1/2'
'-x, -y, -z'
'x, -y-1/2, z-1/2'

loop_
_atom_site_label
_atom_site_type_symbol
_atom_site_fract_x
_atom_site_fract_y
_atom_site_fract_z
_atom_site_U_iso_or_equiv
_atom_site_adp_type
_atom_site_occupancy
_atom_site_symmetry_multiplicity
_atom_site_calc_flag
_atom_site_refinement_flags
_atom_site_disorder_assembly
_atom_site_disorder_group
Ru Ru 0.01815(3) 0.24838(2) 0.377226(12) 0.02225(9) Uani 1 1 d . . .
N1 N -0.1566(3) 0.2196(3) 0.41168(13) 0.0297(7) Uani 1 1 d . . .
N2 N 0.0507(4) 0.0883(2) 0.39997(13) 0.0320(8) Uani 1 1 d . . .
N3 N 0.1919(3) 0.2542(2) 0.34271(12) 0.0245(6) Uani 1 1 d . . .
N4 N 0.2262(3) 0.3387(2) 0.31262(13) 0.0259(7) Uani 1 1 d . . .
N5 N -0.0908(3) 0.2145(2) 0.29799(12) 0.0222(6) Uani 1 1 d . . .
N6 N -0.0424(3) 0.4032(2) 0.35142(12) 0.0211(6) Uani 1 1 d . . .
N7 N 0.1351(3) 0.3048(2) 0.45074(12) 0.0244(6) Uani 1 1 d . . .
N8 N 0.2184(3) 0.2409(2) 0.48845(13) 0.0300(7) Uani 1 1 d . . .
O1 O 0.3808(3) 0.0033(2) 0.36942(17) 0.0607(10) Uani 1 1 d . . .
O2 O 0.1153(4) 0.5973(2) 0.45421(15) 0.0571(10) Uani 1 1 d . . .
C1 C -0.2561(4) 0.2917(4) 0.41787(18) 0.0388(10) Uani 1 1 d . . .
H1 H -0.2432 0.3663 0.4091 0.047 Uiso 1 1 calc R . .
C2 C -0.3769(5) 0.2618(4) 0.4366(2) 0.0508(13) Uani 1 1 d . . .
H2 H -0.4455 0.3149 0.4407 0.061 Uiso 1 1 calc R . .
C3 C -0.3956(6) 0.1533(5) 0.4491(2) 0.0591(16) Uani 1 1 d . . .
H3 H -0.4777 0.1304 0.4619 0.071 Uiso 1 1 calc R . .
C4 C -0.2943(6) 0.0790(4) 0.44288(19) 0.0528(14) Uani 1 1 d . . .
H4 H -0.3071 0.0037 0.4506 0.063 Uiso 1 1 calc R . .
C5 C -0.1736(5) 0.1129(3) 0.42543(17) 0.0399(11) Uani 1 1 d . . .
C6 C -0.0561(5) 0.0411(3) 0.42062(17) 0.0396(11) Uani 1 1 d . . .
C7 C -0.0499(6) -0.0679(4) 0.43896(18) 0.0523(14) Uani 1 1 d . . .
H7 H -0.1257 -0.0989 0.4534 0.063 Uiso 1 1 calc R . .
C8 C 0.0657(7) -0.1296(4) 0.43609(18) 0.0559(16) Uani 1 1 d . . .
H8 H 0.0712 -0.2035 0.4485 0.067 Uiso 1 1 calc R . .
C9 C 0.1738(6) -0.0824(3) 0.41486(18) 0.0480(13) Uani 1 1 d . . .
H9 H 0.2550 -0.1240 0.4126 0.058 Uiso 1 1 calc R . .
C10 C 0.1644(5) 0.0261(3) 0.39659(16) 0.0350(10) Uani 1 1 d . . .
C11 C 0.2845(4) 0.0671(3) 0.37085(19) 0.0381(10) Uani 1 1 d . . .
C12 C 0.2886(4) 0.1731(3) 0.34431(17) 0.0311(9) Uani 1 1 d . . .
C13 C 0.3901(4) 0.2077(3) 0.31374(19) 0.0363(10) Uani 1 1 d . . .
H13 H 0.4706 0.1696 0.3073 0.044 Uiso 1 1 calc R . .
C14 C 0.3455(4) 0.3095(3) 0.29530(18) 0.0317(9) Uani 1 1 d . . .
C15 C 0.4091(5) 0.3870(4) 0.2592(2) 0.0481(12) Uani 1 1 d . . .
C16 C -0.1034(4) 0.1169(3) 0.27202(16) 0.0257(8) Uani 1 1 d . . .
H16 H -0.0664 0.0544 0.2930 0.031 Uiso 1 1 calc R . .
C17 C -0.1674(4) 0.1031(3) 0.21649(16) 0.0275(8) Uani 1 1 d . . .
H17 H -0.1731 0.0327 0.1994 0.033 Uiso 1 1 calc R . .
C18 C -0.2233(4) 0.1933(3) 0.18600(16) 0.0299(8) Uani 1 1 d . . .
H18 H -0.2680 0.1860 0.1475 0.036 Uiso 1 1 calc R . .
C19 C -0.2133(4) 0.2948(3) 0.21226(16) 0.0270(8) Uani 1 1 d . . .
H19 H -0.2513 0.3579 0.1920 0.032 Uiso 1 1 calc R . .
C20 C -0.1470(3) 0.3032(3) 0.26852(15) 0.0209(7) Uani 1 1 d . . .
C21 C -0.1302(3) 0.4070(3) 0.30006(15) 0.0224(7) Uani 1 1 d . . .
C22 C -0.2009(4) 0.5013(3) 0.28025(17) 0.0284(8) Uani 1 1 d . . .
H22 H -0.2622 0.5013 0.2446 0.034 Uiso 1 1 calc R . .
C23 C -0.1819(4) 0.5956(3) 0.31260(18) 0.0327(9) Uani 1 1 d . . .
H23 H -0.2324 0.6603 0.3003 0.039 Uiso 1 1 calc R . .
C24 C -0.0888(4) 0.5939(3) 0.36273(17) 0.0317(9) Uani 1 1 d . . .
H24 H -0.0720 0.6587 0.3848 0.038 Uiso 1 1 calc R . .
C25 C -0.0188(4) 0.4982(3) 0.38165(15) 0.0248(8) Uani 1 1 d . . .
C26 C 0.0874(4) 0.5055(3) 0.43514(17) 0.0317(9) Uani 1 1 d . . .
C27 C 0.1584(4) 0.4119(3) 0.46464(16) 0.0267(8) Uani 1 1 d . . .
C28 C 0.2611(4) 0.4187(3) 0.51281(16) 0.0302(9) Uani 1 1 d . . .
H28 H 0.2994 0.4826 0.5322 0.036 Uiso 1 1 calc R . .
C29 C 0.2943(4) 0.3118(3) 0.52578(16) 0.0293(8) Uani 1 1 d . . .
C30 C 0.3959(5) 0.2696(3) 0.57433(19) 0.0399(10) Uani 1 1 d . . .
F1 F 0.4638(3) 0.4759(3) 0.28797(16) 0.0741(10) Uani 1 1 d . . .
F2 F 0.5134(3) 0.3393(3) 0.23885(16) 0.0778(11) Uani 1 1 d . . .
F3 F 0.3205(3) 0.4249(3) 0.21490(13) 0.0641(9) Uani 1 1 d . . .
F4 F 0.3336(4) 0.2075(3) 0.60936(14) 0.0845(11) Uani 1 1 d . . .
F5 F 0.4883(4) 0.2063(4) 0.56114(14) 0.1223(19) Uani 1 1 d . . .
F6 F 0.4511(4) 0.3460(3) 0.60912(15) 0.0861(12) Uani 1 1 d . . .

loop_
_atom_site_aniso_label
_atom_site_aniso_U_11
_atom_site_aniso_U_22
_atom_site_aniso_U_33
_atom_site_aniso_U_23
_atom_site_aniso_U_13
_atom_site_aniso_U_12
Ru 0.03062(16) 0.01516(14) 0.02031(15) -0.00108(12) 0.00275(11) -0.00469(12)
N1 0.0394(19) 0.0268(17) 0.0228(16) -0.0049(13) 0.0055(14) -0.0140(14)
N2 0.053(2) 0.0175(15) 0.0211(16) -0.0003(13) -0.0046(15) -0.0094(15)
N3 0.0287(15) 0.0166(14) 0.0262(15) -0.0025(13) -0.0004(12) -0.0005(13)
N4 0.0271(16) 0.0203(15) 0.0306(17) -0.0016(13) 0.0058(13) -0.0008(12)
N5 0.0250(15) 0.0194(14) 0.0219(15) -0.0034(12) 0.0033(12) -0.0053(11)
N6 0.0208(14) 0.0204(15) 0.0228(15) -0.0014(12) 0.0060(12) -0.0038(11)
N7 0.0347(17) 0.0177(15) 0.0201(15) -0.0002(12) 0.0034(13) -0.0058(12)
N8 0.0418(18) 0.0212(16) 0.0247(16) -0.0002(13) 0.0002(13) -0.0046(14)
O1 0.048(2) 0.0261(16) 0.097(3) -0.0019(17) -0.0153(19) 0.0129(15)
O2 0.077(2) 0.0210(15) 0.059(2) -0.0125(15) -0.0259(19) 0.0044(15)
C1 0.042(2) 0.043(2) 0.034(2) -0.0111(19) 0.0129(19) -0.016(2)
C2 0.047(3) 0.069(4) 0.041(3) -0.021(2) 0.019(2) -0.027(3)
C3 0.058(3) 0.091(4) 0.031(3) -0.012(3) 0.017(2) -0.047(3)
C4 0.072(4) 0.059(3) 0.028(2) -0.003(2) 0.010(2) -0.041(3)
C5 0.064(3) 0.036(2) 0.0188(19) -0.0045(17) 0.0033(19) -0.028(2)
C6 0.070(3) 0.026(2) 0.020(2) -0.0005(16) 0.000(2) -0.019(2)
C7 0.100(4) 0.031(2) 0.023(2) 0.0047(18) 0.002(2) -0.029(3)
C8 0.119(5) 0.019(2) 0.022(2) 0.0028(17) -0.011(3) -0.014(3)
C9 0.090(4) 0.021(2) 0.024(2) -0.0006(17) -0.014(2) 0.002(2)
C10 0.058(3) 0.0167(18) 0.021(2) -0.0049(15) -0.0153(18) 0.0026(18)
C11 0.040(2) 0.0218(19) 0.043(3) -0.0051(17) -0.0184(19) 0.0048(17)
C12 0.028(2) 0.0211(18) 0.038(2) -0.0096(16) -0.0107(17) 0.0054(15)
C13 0.0197(18) 0.031(2) 0.054(3) -0.017(2) -0.0056(18) 0.0030(16)
C14 0.0196(18) 0.031(2) 0.044(2) -0.0085(18) 0.0035(16) -0.0018(15)
C15 0.037(2) 0.038(3) 0.077(4) -0.008(2) 0.030(2) -0.006(2)
C16 0.0282(19) 0.0198(17) 0.029(2) -0.0026(15) 0.0050(16) -0.0031(14)
C17 0.0300(19) 0.0254(19) 0.027(2) -0.0102(15) 0.0045(16) -0.0032(15)
C18 0.031(2) 0.033(2) 0.024(2) -0.0080(17) 0.0011(16) 0.0005(16)
C19 0.0259(19) 0.0276(18) 0.026(2) 0.0019(16) 0.0015(15) 0.0061(15)
C20 0.0197(16) 0.0213(17) 0.0227(18) -0.0020(14) 0.0069(14) 0.0005(13)
C21 0.0206(17) 0.0224(18) 0.0252(19) -0.0024(14) 0.0068(14) -0.0009(14)
C22 0.0261(19) 0.029(2) 0.028(2) -0.0011(16) 0.0018(15) 0.0027(15)
C23 0.036(2) 0.0226(19) 0.038(2) -0.0002(17) 0.0033(18) 0.0079(16)
C24 0.036(2) 0.0205(18) 0.038(2) -0.0075(17) 0.0059(18) 0.0019(16)
C25 0.0290(19) 0.0189(17) 0.028(2) -0.0036(15) 0.0079(16) -0.0018(14)
C26 0.040(2) 0.0177(18) 0.035(2) -0.0051(16) -0.0006(18) -0.0025(16)
C27 0.033(2) 0.0218(18) 0.0251(19) -0.0030(15) 0.0048(16) -0.0040(15)
C28 0.037(2) 0.0254(19) 0.027(2) -0.0075(16) 0.0014(17) -0.0018(16)
C29 0.037(2) 0.024(2) 0.026(2) -0.0052(15) 0.0041(16) -0.0017(16)
C30 0.047(3) 0.029(2) 0.039(2) -0.0030(18) -0.006(2) 0.0041(18)
F1 0.065(2) 0.0531(19) 0.113(3) -0.0180(18) 0.0394(19) -0.0305(16)
F2 0.0559(19) 0.070(2) 0.124(3) -0.001(2) 0.062(2) 0.0072(16)
F3 0.069(2) 0.068(2) 0.064(2) 0.0184(16) 0.0375(17) 0.0055(16)
F4 0.089(3) 0.097(3) 0.056(2) 0.0361(19) -0.0170(18) -0.013(2)
F5 0.114(3) 0.196(5) 0.050(2) -0.008(2) -0.003(2) 0.122(3)
F6 0.092(2) 0.058(2) 0.082(2) -0.0129(18) -0.057(2) 0.0058(18)

loop_
_atom_type_symbol
_atom_type_description
_atom_type_scat_dispersion_real
_atom_type_scat_dispersion_imag
_atom_type_scat_source
C C 0.0033 0.0016 'International Tables Vol C Tables 4.2.6.8 and 6.1.1.4'
H H 0.0000 0.0000 'International Tables Vol C Tables 4.2.6.8 and 6.1.1.4'
N N 0.0061 0.0033 'International Tables Vol C Tables 4.2.6.8 and 6.1.1.4'
O O 0.0106 0.0060 'International Tables Vol C Tables 4.2.6.8 and 6.1.1.4'
F F 0.0171 0.0103 'International Tables Vol C Tables 4.2.6.8 and 6.1.1.4'
Ru Ru -1.2594 0.8363 'International Tables Vol C Tables 4.2.6.8 and 6.1.1.4'

loop_
_geom_angle_atom_site_label_1
_geom_angle_atom_site_label_2
_geom_angle_atom_site_label_3
_geom_angle
_geom_angle_site_symmetry_1
_geom_angle_site_symmetry_3
_geom_angle_publ_flag
N3 Ru N7 87.75(12) . . ?
N3 Ru N2 92.36(13) . . ?
N7 Ru N2 93.29(12) . . ?
N3 Ru N5 87.81(11) . . ?
N7 Ru N5 170.92(11) . . ?
N2 Ru N5 94.80(12) . . ?
N3 Ru N6 93.56(11) . . ?
N7 Ru N6 91.98(12) . . ?
N2 Ru N6 172.22(12) . . ?
N5 Ru N6 80.40(12) . . ?
N3 Ru N1 172.15(12) . . ?
N7 Ru N1 95.01(12) . . ?
N2 Ru N1 80.16(14) . . ?
N5 Ru N1 90.43(12) . . ?
N6 Ru N1 93.69(12) . . ?
C1 N1 C5 118.7(4) . . ?
C1 N1 Ru 127.1(3) . . ?
C5 N1 Ru 114.0(3) . . ?
C10 N2 C6 118.1(4) . . ?
C10 N2 Ru 127.6(3) . . ?
C6 N2 Ru 114.2(3) . . ?
N4 N3 C12 109.7(3) . . ?
N4 N3 Ru 124.0(2) . . ?
C12 N3 Ru 126.2(3) . . ?
N3 N4 C14 106.0(3) . . ?
C16 N5 C20 118.4(3) . . ?
C16 N5 Ru 126.9(3) . . ?
C20 N5 Ru 114.6(2) . . ?
C25 N6 C21 117.9(3) . . ?
C25 N6 Ru 127.9(2) . . ?
C21 N6 Ru 113.8(2) . . ?
N8 N7 C27 109.8(3) . . ?
N8 N7 Ru 124.0(2) . . ?
C27 N7 Ru 125.5(2) . . ?
N7 N8 C29 105.2(3) . . ?
N1 C1 C2 122.7(4) . . ?
C3 C2 C1 118.5(5) . . ?
C4 C3 C2 119.2(4) . . ?
C3 C4 C5 120.3(5) . . ?
N1 C5 C4 120.5(5) . . ?
N1 C5 C6 115.0(4) . . ?
C4 C5 C6 124.5(4) . . ?
N2 C6 C7 121.6(5) . . ?
N2 C6 C5 115.9(4) . . ?
C7 C6 C5 122.4(4) . . ?
C8 C7 C6 119.9(5) . . ?
C7 C8 C9 118.8(4) . . ?
C8 C9 C10 120.1(5) . . ?
N2 C10 C9 121.5(5) . . ?
N2 C10 C11 122.9(3) . . ?
C9 C10 C11 115.6(4) . . ?
O1 C11 C12 118.4(5) . . ?
O1 C11 C10 117.2(4) . . ?
C12 C11 C10 124.2(4) . . ?
N3 C12 C13 108.5(3) . . ?
N3 C12 C11 126.1(4) . . ?
C13 C12 C11 125.4(4) . . ?
C14 C13 C12 103.3(3) . . ?
N4 C14 C13 112.5(4) . . ?
N4 C14 C15 118.8(4) . . ?
C13 C14 C15 128.6(4) . . ?
F3 C15 F2 106.9(4) . . ?
F3 C15 F1 105.6(4) . . ?
F2 C15 F1 106.3(4) . . ?
F3 C15 C14 114.0(4) . . ?
F2 C15 C14 111.0(4) . . ?
F1 C15 C14 112.5(4) . . ?
N5 C16 C17 123.1(3) . . ?
C16 C17 C18 118.8(3) . . ?
C17 C18 C19 119.1(3) . . ?
C18 C19 C20 119.2(3) . . ?
N5 C20 C19 121.4(3) . . ?
N5 C20 C21 115.2(3) . . ?
C19 C20 C21 123.4(3) . . ?
N6 C21 C22 122.0(3) . . ?
N6 C21 C20 115.3(3) . . ?
C22 C21 C20 122.7(3) . . ?
C23 C22 C21 119.6(4) . . ?
C24 C23 C22 118.7(4) . . ?
C23 C24 C25 120.6(4) . . ?
N6 C25 C24 121.1(3) . . ?
N6 C25 C26 122.0(3) . . ?
C24 C25 C26 116.9(3) . . ?
O2 C26 C27 119.0(4) . . ?
O2 C26 C25 116.6(3) . . ?
C27 C26 C25 124.4(3) . . ?
N7 C27 C28 109.0(3) . . ?
N7 C27 C26 126.5(3) . . ?
C28 C27 C26 124.6(3) . . ?
C29 C28 C27 103.8(3) . . ?
N8 C29 C28 112.3(3) . . ?
N8 C29 C30 120.2(3) . . ?
C28 C29 C30 127.5(4) . . ?
F5 C30 F6 111.4(4) . . ?
F5 C30 F4 103.3(4) . . ?
F6 C30 F4 100.7(4) . . ?
F5 C30 C29 115.0(4) . . ?
F6 C30 C29 113.3(3) . . ?
F4 C30 C29 111.8(4) . . ?

loop_
_geom_bond_atom_site_label_1
_geom_bond_atom_site_label_2
_geom_bond_distance
_geom_bond_site_symmetry_2
_geom_bond_publ_flag
Ru N3 2.016(3) . ?
Ru N7 2.039(3) . ?
Ru N2 2.040(3) . ?
Ru N5 2.044(3) . ?
Ru N6 2.045(3) . ?
Ru N1 2.053(3) . ?
N1 C1 1.339(6) . ?
N1 C5 1.362(5) . ?
N2 C10 1.358(5) . ?
N2 C6 1.360(5) . ?
N3 N4 1.336(4) . ?
N3 C12 1.364(4) . ?
N4 C14 1.351(5) . ?
N5 C16 1.340(4) . ?
N5 C20 1.354(4) . ?
N6 C25 1.365(4) . ?
N6 C21 1.368(4) . ?
N7 N8 1.350(4) . ?
N7 C27 1.360(4) . ?
N8 C29 1.363(5) . ?
O1 C11 1.226(5) . ?
O2 C26 1.223(4) . ?
C1 C2 1.383(6) . ?
C2 C3 1.379(7) . ?
C3 C4 1.370(8) . ?
C4 C5 1.382(6) . ?
C5 C6 1.464(7) . ?
C6 C7 1.400(6) . ?
C7 C8 1.368(8) . ?
C8 C9 1.377(7) . ?
C9 C10 1.395(5) . ?
C10 C11 1.505(6) . ?
C11 C12 1.447(6) . ?
C12 C13 1.398(6) . ?
C13 C14 1.365(6) . ?
C14 C15 1.491(6) . ?
C15 F3 1.326(6) . ?
C15 F2 1.338(5) . ?
C15 F1 1.345(5) . ?
C16 C17 1.374(5) . ?
C17 C18 1.379(5) . ?
C18 C19 1.386(5) . ?
C19 C20 1.390(5) . ?
C20 C21 1.470(5) . ?
C21 C22 1.383(5) . ?
C22 C23 1.382(5) . ?
C23 C24 1.369(6) . ?
C24 C25 1.389(5) . ?
C25 C26 1.499(5) . ?
C26 C27 1.452(5) . ?
C27 C28 1.388(5) . ?
C28 C29 1.369(5) . ?
C29 C30 1.478(6) . ?
C30 F5 1.270(5) . ?
C30 F6 1.302(5) . ?
C30 F4 1.354(6) . ?

loop_
_cod_related_entry_id
_cod_related_entry_database
_cod_related_entry_code
1 ChemSpider 30660955
